data_7156973
loop_
_publ_author_name
'Shahrestani, Naeimeh'
'Khosravi, Hormoz'
'Jadidi, Khosrow'
'Notash, Behrouz'
'Naderi, Soheila'

_publ_section_title
;
 Organocatalytic synthesis of enantiopure spiro
 acenaphthyl-pyrrolizidine/pyrrolidines: justifying the regioselectivity
 based on a distortion/interaction model.
;
_journal_issue 29
_journal_name_full 'Organic &amp; biomolecular chemistry'
_journal_page_first 7013
_journal_page_last 7024
_journal_paper_doi 10.1039/c9ob01197h
_journal_volume 17
_journal_year 2019
_chemical_absolute_configuration syn
_chemical_formula_moiety 'C23 H23 N O6'
_chemical_formula_sum 'C23 H23 N O6'
_chemical_formula_weight 409.42
_space_group_IT_number 19
_space_group_name_Hall 'P 2ac 2ab'
_space_group_name_H-M_alt 'P 21 21 21'
_symmetry_cell_setting orthorhombic
_symmetry_space_group_name_Hall 'P 2ac 2ab'
_symmetry_space_group_name_H-M 'P 21 21 21'
_atom_sites_solution_hydrogens geom
_atom_sites_solution_primary direct
_atom_sites_solution_secondary difmap
_audit_creation_method SHELXL-97
_audit_update_record
;
2019-01-09 deposited with the CCDC.    2019-07-01 downloaded from the CCDC.
;
_cell_angle_alpha 90.00
_cell_angle_beta 90.00
_cell_angle_gamma 90.00
_cell_formula_units_Z 4
_cell_length_a 8.7557(18)
_cell_length_b 14.297(3)
_cell_length_c 16.454(3)
_cell_measurement_reflns_used 3569
_cell_measurement_temperature 298(2)
_cell_measurement_theta_max 24.99
_cell_measurement_theta_min 2.48
_cell_volume 2059.7(7)
_computing_cell_refinement 'X-Area (Stoe & Cie GmbH, 2005)'
_computing_data_collection 'X-Area (Stoe & Cie GmbH, 2005)'
_computing_data_reduction 'X-Area (Stoe & Cie GmbH, 2005)'
_computing_molecular_graphics 'ORTEP-3 for Windows (Farrugia, 1997)'
_computing_publication_material 'WinGX (Farrugia, 1999)'
_computing_structure_refinement 'SHELXL-97 (Sheldrick, 2008)'
_computing_structure_solution 'SHELXS-97 (Sheldrick, 2008)'
_diffrn_ambient_temperature 298(2)
_diffrn_detector_area_resol_mean '0.15 mm'
_diffrn_measured_fraction_theta_full 0.999
_diffrn_measured_fraction_theta_max 0.999
_diffrn_measurement_device_type 'STOE IPDS 2T'
_diffrn_measurement_method 'rotation method'
_diffrn_radiation_monochromator graphite
_diffrn_radiation_source 'fine-focus sealed tube'
_diffrn_radiation_type MoK\a
_diffrn_radiation_wavelength 0.71073
_diffrn_reflns_av_R_equivalents 0.0864
_diffrn_reflns_av_sigmaI/netI 0.1415
_diffrn_reflns_limit_h_max 10
_diffrn_reflns_limit_h_min -9
_diffrn_reflns_limit_k_max 17
_diffrn_reflns_limit_k_min -14
_diffrn_reflns_limit_l_max 19
_diffrn_reflns_limit_l_min -17
_diffrn_reflns_number 6186
_diffrn_reflns_theta_full 24.99
_diffrn_reflns_theta_max 24.99
_diffrn_reflns_theta_min 2.48
_diffrn_standards_number 0
_exptl_absorpt_coefficient_mu 0.096
_exptl_absorpt_correction_type none
_exptl_crystal_colour yellow
_exptl_crystal_density_diffrn 1.320
_exptl_crystal_density_method 'not measured'
_exptl_crystal_description plate
_exptl_crystal_F_000 864
_exptl_crystal_size_max 0.5
_exptl_crystal_size_mid 0.35
_exptl_crystal_size_min 0.2
_refine_diff_density_max 0.164
_refine_diff_density_min -0.166
_refine_diff_density_rms 0.040
_refine_ls_abs_structure_details 'Flack H D (1983), Acta Cryst. A39, 876-881'
_refine_ls_extinction_method none
_refine_ls_goodness_of_fit_ref 0.883
_refine_ls_hydrogen_treatment constr
_refine_ls_matrix_type full
_refine_ls_number_parameters 274
_refine_ls_number_reflns 3569
_refine_ls_number_restraints 0
_refine_ls_restrained_S_all 0.883
_refine_ls_R_factor_all 0.1376
_refine_ls_R_factor_gt 0.0605
_refine_ls_shift/su_max 0.001
_refine_ls_shift/su_mean 0.000
_refine_ls_structure_factor_coef Fsqd
_refine_ls_weighting_details 'calc w=1/[\s^2^(Fo^2^)+(0.0651P)^2^+0.0000P] where P=(Fo^2^+2Fc^2^)/3'
_refine_ls_weighting_scheme calc
_refine_ls_wR_factor_gt 0.1250
_refine_ls_wR_factor_ref 0.1513
_reflns_number_gt 1807
_reflns_number_total 3569
_reflns_threshold_expression >2sigma(I)
_cod_data_source_file c9ob01197h2.cif
_cod_data_source_block khd545h
_cod_depositor_comments 'Adding full bibliography for 7156973--7156975.cif.'
_cod_database_code 7156973

loop_
_symmetry_equiv_pos_as_xyz
'x, y, z'
'-x+1/2, -y, z+1/2'
'-x, y+1/2, -z+1/2'
'x+1/2, -y+1/2, -z'

loop_
_atom_site_label
_atom_site_type_symbol
_atom_site_fract_x
_atom_site_fract_y
_atom_site_fract_z
_atom_site_U_iso_or_equiv
_atom_site_adp_type
_atom_site_occupancy
_atom_site_symmetry_multiplicity
_atom_site_calc_flag
_atom_site_refinement_flags
O1 O 0.0518(4) 0.3619(3) 0.1360(2) 0.0541(11) Uani 1 1 d .
O2 O 0.2904(5) 0.4546(3) 0.4045(3) 0.0758(13) Uani 1 1 d .
O3 O 0.2298(4) 0.3336(2) 0.3240(2) 0.0556(11) Uani 1 1 d .
O4 O 0.2786(4) 0.7693(2) 0.0743(2) 0.0542(10) Uani 1 1 d .
O5 O 0.1305(5) 0.8965(3) 0.0824(3) 0.0986(18) Uani 1 1 d .
O6 O 0.3600(5) 0.8981(3) 0.0255(3) 0.0696(12) Uani 1 1 d .
N1 N 0.1338(4) 0.5596(3) 0.1644(2) 0.0406(10) Uani 1 1 d .
C1 C 0.1776(6) 0.3893(4) 0.1529(3) 0.0415(12) Uani 1 1 d .
C2 C 0.2091(5) 0.4814(3) 0.2021(3) 0.0367(12) Uani 1 1 d .
C3 C 0.3849(6) 0.4819(4) 0.2044(3) 0.0393(13) Uani 1 1 d .
C4 C 0.4890(6) 0.5430(4) 0.2391(4) 0.0561(16) Uani 1 1 d .
H4 H 0.4567 0.5966 0.2663 0.067 Uiso 1 1 calc R
C5 C 0.6468(6) 0.5213(5) 0.2318(4) 0.0682(19) Uani 1 1 d .
H5 H 0.7172 0.5613 0.2559 0.082 Uiso 1 1 calc R
C6 C 0.6993(6) 0.4463(5) 0.1923(4) 0.0645(17) Uani 1 1 d .
H6 H 0.8041 0.4361 0.1893 0.077 Uiso 1 1 calc R
C7 C 0.5967(6) 0.3815(5) 0.1543(4) 0.0534(15) Uani 1 1 d .
C8 C 0.4402(6) 0.4032(4) 0.1639(3) 0.0414(13) Uani 1 1 d .
C9 C 0.3257(5) 0.3458(4) 0.1306(3) 0.0401(13) Uani 1 1 d .
C10 C 0.3633(7) 0.2670(4) 0.0889(3) 0.0571(16) Uani 1 1 d .
H10 H 0.2879 0.2283 0.0675 0.069 Uiso 1 1 calc R
C11 C 0.5193(8) 0.2455(5) 0.0788(4) 0.0671(19) Uani 1 1 d .
H11 H 0.5468 0.1923 0.0498 0.081 Uiso 1 1 calc R
C12 C 0.6305(8) 0.3011(5) 0.1106(4) 0.0690(19) Uani 1 1 d .
H12 H 0.7323 0.2847 0.1027 0.083 Uiso 1 1 calc R
C13 C 0.1363(6) 0.4813(3) 0.2873(3) 0.0371(12) Uani 1 1 d .
H13 H 0.0336 0.4544 0.2834 0.045 Uiso 1 1 calc R
C14 C 0.2267(6) 0.4254(4) 0.3471(3) 0.0454(14) Uani 1 1 d .
C15 C 0.3240(9) 0.2709(5) 0.3701(4) 0.093(2) Uani 1 1 d .
H15A H 0.4273 0.2746 0.3509 0.139 Uiso 1 1 calc R
H15B H 0.2870 0.2081 0.3638 0.139 Uiso 1 1 calc R
H15C H 0.3205 0.2881 0.4265 0.139 Uiso 1 1 calc R
C16 C 0.1219(6) 0.5854(3) 0.3079(3) 0.0406(12) Uani 1 1 d .
H16 H 0.2235 0.6083 0.3229 0.049 Uiso 1 1 calc R
C17 C 0.0147(6) 0.6079(4) 0.3768(3) 0.0595(17) Uani 1 1 d .
H17A H 0.0060 0.6745 0.3823 0.089 Uiso 1 1 calc R
H17B H 0.0538 0.5817 0.4263 0.089 Uiso 1 1 calc R
H17C H -0.0841 0.5818 0.3655 0.089 Uiso 1 1 calc R
C18 C 0.0805(5) 0.6278(4) 0.2267(3) 0.0450(14) Uani 1 1 d .
H18 H -0.0309 0.6326 0.2233 0.054 Uiso 1 1 calc R
C19 C 0.1488(6) 0.7205(3) 0.2027(3) 0.0504(15) Uani 1 1 d .
H19A H 0.2481 0.7296 0.2277 0.060 Uiso 1 1 calc R
H19B H 0.0824 0.7720 0.2178 0.060 Uiso 1 1 calc R
C20 C 0.1623(6) 0.7120(4) 0.1110(3) 0.0480(14) Uani 1 1 d .
H20 H 0.0632 0.7233 0.0851 0.058 Uiso 1 1 calc R
C21 C 0.2104(7) 0.6107(3) 0.0998(3) 0.0546(15) Uani 1 1 d .
H21A H 0.1788 0.5877 0.0469 0.066 Uiso 1 1 calc R
H21B H 0.3203 0.6044 0.1044 0.066 Uiso 1 1 calc R
C23 C 0.2425(7) 0.8594(4) 0.0629(4) 0.0527(15) Uani 1 1 d .
C24 C 0.3521(9) 0.9955(4) 0.0090(4) 0.087(2) Uani 1 1 d .
H24A H 0.2575 1.0094 -0.0179 0.131 Uiso 1 1 calc R
H24B H 0.4359 1.0131 -0.0254 0.131 Uiso 1 1 calc R
H24C H 0.3577 1.0297 0.0591 0.131 Uiso 1 1 calc R

loop_
_atom_site_aniso_label
_atom_site_aniso_U_11
_atom_site_aniso_U_22
_atom_site_aniso_U_33
_atom_site_aniso_U_23
_atom_site_aniso_U_13
_atom_site_aniso_U_12
O1 0.039(2) 0.047(2) 0.076(3) -0.012(2) -0.007(2) -0.0037(19)
O2 0.105(3) 0.075(3) 0.047(3) 0.005(2) -0.031(2) 0.002(3)
O3 0.069(3) 0.041(2) 0.056(3) 0.007(2) -0.0080(19) 0.0109(18)
O4 0.055(2) 0.036(2) 0.072(3) 0.017(2) 0.008(2) -0.0036(19)
O5 0.087(3) 0.058(3) 0.152(5) 0.028(3) 0.058(4) 0.020(3)
O6 0.067(3) 0.052(3) 0.089(3) 0.022(2) 0.019(2) -0.003(2)
N1 0.043(2) 0.039(2) 0.040(3) -0.009(2) 0.002(2) 0.010(2)
C1 0.042(3) 0.046(3) 0.037(3) 0.000(3) -0.005(3) -0.001(3)
C2 0.032(3) 0.032(3) 0.046(3) 0.005(3) 0.005(2) -0.001(2)
C3 0.033(3) 0.051(3) 0.034(3) -0.004(3) 0.005(2) -0.001(3)
C4 0.039(3) 0.067(4) 0.062(4) -0.009(3) -0.003(3) -0.004(3)
C5 0.035(4) 0.106(5) 0.064(4) -0.010(4) -0.003(3) -0.006(3)
C6 0.027(3) 0.101(5) 0.066(4) 0.019(4) 0.000(3) -0.003(4)
C7 0.049(4) 0.060(4) 0.051(4) 0.017(3) 0.002(3) 0.009(3)
C8 0.039(3) 0.047(3) 0.038(3) 0.010(3) 0.007(2) 0.004(2)
C9 0.040(3) 0.039(3) 0.041(3) 0.002(3) 0.005(3) 0.002(2)
C10 0.065(4) 0.053(4) 0.053(4) -0.013(3) 0.005(3) 0.006(3)
C11 0.082(5) 0.057(4) 0.063(4) 0.017(4) 0.024(4) 0.026(4)
C12 0.054(4) 0.077(5) 0.076(5) 0.020(4) 0.019(4) 0.028(4)
C13 0.034(3) 0.039(3) 0.038(3) -0.006(2) -0.002(2) -0.005(2)
C14 0.052(3) 0.046(4) 0.039(3) 0.006(3) 0.003(3) -0.004(3)
C15 0.124(6) 0.062(4) 0.092(5) 0.019(4) -0.024(5) 0.030(4)
C16 0.041(3) 0.040(3) 0.041(3) 0.002(3) 0.006(3) -0.005(2)
C17 0.071(4) 0.053(4) 0.055(4) -0.012(3) 0.020(3) 0.005(3)
C18 0.029(3) 0.043(3) 0.064(4) -0.002(3) 0.002(2) 0.004(2)
C19 0.055(3) 0.034(3) 0.062(4) -0.001(3) 0.006(3) 0.007(3)
C20 0.044(3) 0.046(4) 0.054(4) 0.002(3) -0.005(3) -0.001(3)
C21 0.085(4) 0.039(3) 0.040(3) 0.009(3) 0.006(3) -0.007(3)
C23 0.050(4) 0.054(4) 0.054(4) 0.005(3) 0.012(3) -0.001(3)
C24 0.113(6) 0.047(4) 0.102(6) 0.019(4) 0.020(5) -0.011(4)

loop_
_atom_type_symbol
_atom_type_description
_atom_type_scat_dispersion_real
_atom_type_scat_dispersion_imag
_atom_type_scat_source
C C 0.0033 0.0016 'International Tables Vol C Tables 4.2.6.8 and 6.1.1.4'
H H 0.0000 0.0000 'International Tables Vol C Tables 4.2.6.8 and 6.1.1.4'
N N 0.0061 0.0033 'International Tables Vol C Tables 4.2.6.8 and 6.1.1.4'
O O 0.0106 0.0060 'International Tables Vol C Tables 4.2.6.8 and 6.1.1.4'

loop_
_geom_angle_atom_site_label_1
_geom_angle_atom_site_label_2
_geom_angle_atom_site_label_3
_geom_angle
C14 O3 C15 117.7(5)
C23 O4 C20 116.0(4)
C23 O6 C24 117.5(5)
C2 N1 C21 119.6(4)
C2 N1 C18 110.8(4)
C21 N1 C18 108.6(4)
O1 C1 C9 127.4(5)
O1 C1 C2 123.6(4)
C9 C1 C2 109.0(4)
N1 C2 C3 117.8(4)
N1 C2 C13 101.8(4)
C3 C2 C13 113.0(4)
N1 C2 C1 110.4(4)
C3 C2 C1 101.0(4)
C13 C2 C1 113.3(4)
C4 C3 C8 118.5(5)
C4 C3 C2 132.1(5)
C8 C3 C2 109.4(4)
C3 C4 C5 117.8(6)
C3 C4 H4 121.1
C5 C4 H4 121.1
C6 C5 C4 123.5(6)
C6 C5 H5 118.3
C4 C5 H5 118.3
C5 C6 C7 121.0(6)
C5 C6 H6 119.5
C7 C6 H6 119.5
C12 C7 C8 116.6(6)
C12 C7 C6 128.8(6)
C8 C7 C6 114.6(6)
C3 C8 C9 114.2(4)
C3 C8 C7 124.6(5)
C9 C8 C7 121.2(5)
C10 C9 C8 120.6(5)
C10 C9 C1 133.1(5)
C8 C9 C1 106.3(4)
C9 C10 C11 118.3(6)
C9 C10 H10 120.9
C11 C10 H10 120.9
C12 C11 C10 121.4(6)
C12 C11 H11 119.3
C10 C11 H11 119.3
C11 C12 C7 122.0(6)
C11 C12 H12 119.0
C7 C12 H12 119.0
C14 C13 C16 114.7(4)
C14 C13 C2 112.4(4)
C16 C13 C2 103.5(4)
C14 C13 H13 108.7
C16 C13 H13 108.7
C2 C13 H13 108.7
O2 C14 O3 123.8(5)
O2 C14 C13 126.2(5)
O3 C14 C13 110.0(5)
O3 C15 H15A 109.5
O3 C15 H15B 109.5
H15A C15 H15B 109.5
O3 C15 H15C 109.5
H15A C15 H15C 109.5
H15B C15 H15C 109.5
C17 C16 C18 115.5(4)
C17 C16 C13 115.2(4)
C18 C16 C13 102.4(4)
C17 C16 H16 107.8
C18 C16 H16 107.8
C13 C16 H16 107.8
C16 C17 H17A 109.5
C16 C17 H17B 109.5
H17A C17 H17B 109.5
C16 C17 H17C 109.5
H17A C17 H17C 109.5
H17B C17 H17C 109.5
N1 C18 C19 105.7(4)
N1 C18 C16 105.7(4)
C19 C18 C16 119.3(5)
N1 C18 H18 108.5
C19 C18 H18 108.5
C16 C18 H18 108.5
C18 C19 C20 102.7(4)
C18 C19 H19A 111.2
C20 C19 H19A 111.2
C18 C19 H19B 111.2
C20 C19 H19B 111.2
H19A C19 H19B 109.1
O4 C20 C19 115.2(4)
O4 C20 C21 107.2(4)
C19 C20 C21 102.7(4)
O4 C20 H20 110.5
C19 C20 H20 110.5
C21 C20 H20 110.5
N1 C21 C20 105.2(4)
N1 C21 H21A 110.7
C20 C21 H21A 110.7
N1 C21 H21B 110.7
C20 C21 H21B 110.7
H21A C21 H21B 108.8
O5 C23 O6 126.6(6)
O5 C23 O4 126.9(5)
O6 C23 O4 106.5(5)
O6 C24 H24A 109.5
O6 C24 H24B 109.5
H24A C24 H24B 109.5
O6 C24 H24C 109.5
H24A C24 H24C 109.5
H24B C24 H24C 109.5

loop_
_geom_bond_atom_site_label_1
_geom_bond_atom_site_label_2
_geom_bond_distance
O1 C1 1.202(5)
O2 C14 1.175(6)
O3 C14 1.366(6)
O3 C15 1.435(6)
O4 C23 1.340(6)
O4 C20 1.439(6)
O5 C23 1.161(6)
O6 C23 1.320(6)
O6 C24 1.421(7)
N1 C2 1.438(6)
N1 C21 1.453(6)
N1 C18 1.490(6)
C1 C9 1.484(7)
C1 C2 1.571(7)
C2 C3 1.540(7)
C2 C13 1.540(7)
C3 C4 1.387(7)
C3 C8 1.394(7)
C4 C5 1.421(8)
C4 H4 0.9300
C5 C6 1.335(8)
C5 H5 0.9300
C6 C7 1.435(8)
C6 H6 0.9300
C7 C12 1.387(8)
C7 C8 1.414(7)
C8 C9 1.407(7)
C9 C10 1.359(7)
C10 C11 1.410(8)
C10 H10 0.9300
C11 C12 1.362(9)
C11 H11 0.9300
C12 H12 0.9300
C13 C14 1.494(7)
C13 C16 1.531(6)
C13 H13 0.9800
C15 H15A 0.9600
C15 H15B 0.9600
C15 H15C 0.9600
C16 C17 1.506(6)
C16 C18 1.511(7)
C16 H16 0.9800
C17 H17A 0.9600
C17 H17B 0.9600
C17 H17C 0.9600
C18 C19 1.507(7)
C18 H18 0.9800
C19 C20 1.518(7)
C19 H19A 0.9700
C19 H19B 0.9700
C20 C21 1.520(7)
C20 H20 0.9800
C21 H21A 0.9700
C21 H21B 0.9700
C24 H24A 0.9600
C24 H24B 0.9600
C24 H24C 0.9600

loop_
_geom_torsion_atom_site_label_1
_geom_torsion_atom_site_label_2
_geom_torsion_atom_site_label_3
_geom_torsion_atom_site_label_4
_geom_torsion
C21 N1 C2 C3 28.6(6)
C18 N1 C2 C3 -98.9(5)
C21 N1 C2 C13 152.7(4)
C18 N1 C2 C13 25.3(5)
C21 N1 C2 C1 -86.7(5)
C18 N1 C2 C1 145.8(4)
O1 C1 C2 N1 -53.9(6)
C9 C1 C2 N1 124.8(4)
O1 C1 C2 C3 -179.3(5)
C9 C1 C2 C3 -0.6(5)
O1 C1 C2 C13 59.5(6)
C9 C1 C2 C13 -121.7(4)
N1 C2 C3 C4 60.5(8)
C13 C2 C3 C4 -57.8(7)
C1 C2 C3 C4 -179.2(6)
N1 C2 C3 C8 -120.6(5)
C13 C2 C3 C8 121.1(4)
C1 C2 C3 C8 -0.3(5)
C8 C3 C4 C5 -0.6(8)
C2 C3 C4 C5 178.2(5)
C3 C4 C5 C6 1.3(10)
C4 C5 C6 C7 -0.5(10)
C5 C6 C7 C12 179.5(6)
C5 C6 C7 C8 -1.0(9)
C4 C3 C8 C9 -179.8(5)
C2 C3 C8 C9 1.1(6)
C4 C3 C8 C7 -1.0(8)
C2 C3 C8 C7 180.0(5)
C12 C7 C8 C3 -178.7(5)
C6 C7 C8 C3 1.8(8)
C12 C7 C8 C9 0.1(8)
C6 C7 C8 C9 -179.5(5)
C3 C8 C9 C10 179.5(5)
C7 C8 C9 C10 0.6(8)
C3 C8 C9 C1 -1.5(6)
C7 C8 C9 C1 179.7(5)
O1 C1 C9 C10 -1.3(9)
C2 C1 C9 C10 -179.9(5)
O1 C1 C9 C8 179.9(5)
C2 C1 C9 C8 1.2(5)
C8 C9 C10 C11 -1.0(8)
C1 C9 C10 C11 -179.8(5)
C9 C10 C11 C12 0.7(9)
C10 C11 C12 C7 -0.1(9)
C8 C7 C12 C11 -0.4(9)
C6 C7 C12 C11 179.2(6)
N1 C2 C13 C14 -162.8(4)
C3 C2 C13 C14 -35.5(6)
C1 C2 C13 C14 78.7(5)
N1 C2 C13 C16 -38.5(5)
C3 C2 C13 C16 88.8(5)
C1 C2 C13 C16 -157.0(4)
C15 O3 C14 O2 -3.8(8)
C15 O3 C14 C13 174.2(5)
C16 C13 C14 O2 -3.3(8)
C2 C13 C14 O2 114.6(6)
C16 C13 C14 O3 178.8(4)
C2 C13 C14 O3 -63.3(5)
C14 C13 C16 C17 -73.9(6)
C2 C13 C16 C17 163.3(4)
C14 C13 C16 C18 160.0(4)
C2 C13 C16 C18 37.2(5)
C2 N1 C18 C19 125.2(4)
C21 N1 C18 C19 -8.1(5)
C2 N1 C18 C16 -2.2(5)
C21 N1 C18 C16 -135.6(4)
C17 C16 C18 N1 -147.9(4)
C13 C16 C18 N1 -22.0(5)
C17 C16 C18 C19 93.3(6)
C13 C16 C18 C19 -140.7(4)
N1 C18 C19 C20 29.0(5)
C16 C18 C19 C20 147.8(4)
C23 O4 C20 C19 -79.8(6)
C23 O4 C20 C21 166.7(5)
C18 C19 C20 O4 -154.6(4)
C18 C19 C20 C21 -38.5(5)
C2 N1 C21 C20 -144.8(4)
C18 N1 C21 C20 -16.3(5)
O4 C20 C21 N1 155.9(4)
C19 C20 C21 N1 34.1(6)
C24 O6 C23 O5 2.0(10)
C24 O6 C23 O4 -177.7(5)
C20 O4 C23 O5 3.3(9)
C20 O4 C23 O6 -177.0(4)
